data_2009282
loop_
_publ_author_name
'Lu, Zaisheng'
'Burgess, John'
'Fawcett, John'
'Russell, David R.'

_publ_section_title
;
 Bis(2-ethyl-3-hydroxy-4-pyranonato)diiodotin(IV) acetonitrile solvate
;
_journal_issue 12
_journal_name_full 'Acta Crystallographica Section C'
_journal_page_first 2051
_journal_page_last 2053
_journal_paper_doi 10.1107/S0108270199011683
_journal_volume 55
_journal_year 1999
_chemical_formula_iupac '[Sn I2 (C7 H7 O3)2], C2 H3 N'
_chemical_formula_moiety 'C14 H14 I2 O6 Sn, C2 H3 N'
_chemical_formula_sum 'C16 H17 I2 N O6 Sn'
_chemical_formula_weight 691.80
_chemical_name_systematic
;
Bis-(2-ethyl-3-Hydroxy-pyranonato)diiodotin(IV) acetonitrile
;
_space_group_IT_number 14
_symmetry_cell_setting monoclinic
_symmetry_space_group_name_Hall '-P 2yn'
_symmetry_space_group_name_H-M 'P 1 21/n 1'
_audit_creation_method SHELXTL/PC
_cell_angle_alpha 90.00
_cell_angle_beta 95.170(10)
_cell_angle_gamma 90.00
_cell_formula_units_Z 4
_cell_length_a 7.6580(10)
_cell_length_b 25.364(4)
_cell_length_c 11.500(2)
_cell_measurement_reflns_used 37
_cell_measurement_temperature 293(2)
_cell_measurement_theta_max 12.47
_cell_measurement_theta_min 5.30
_cell_volume 2224.6(6)
_computing_cell_refinement XSCANS
_computing_data_collection 'XSCANS (Fait, 1991)'
_computing_data_reduction XSCANS
_computing_molecular_graphics SHELXTL/PC
_computing_publication_material SHELXTL/PC
_computing_structure_refinement SHELXTL/PC
_computing_structure_solution 'SHELXTL/PC (Sheldrick, 1996)'
_diffrn_ambient_temperature 293(2)
_diffrn_measured_fraction_theta_full 0.998
_diffrn_measured_fraction_theta_max 0.998
_diffrn_measurement_device_type 'Siemens P4'
_diffrn_measurement_method \w
_diffrn_radiation_monochromator graphite
_diffrn_radiation_source 'fine-focus sealed tube'
_diffrn_radiation_type MoK\a
_diffrn_radiation_wavelength 0.71073
_diffrn_reflns_av_R_equivalents 0.031
_diffrn_reflns_av_sigmaI/netI 0.0572
_diffrn_reflns_limit_h_max 9
_diffrn_reflns_limit_h_min -1
_diffrn_reflns_limit_k_max 30
_diffrn_reflns_limit_k_min -1
_diffrn_reflns_limit_l_max 13
_diffrn_reflns_limit_l_min -13
_diffrn_reflns_number 5084
_diffrn_reflns_theta_full 25.00
_diffrn_reflns_theta_max 25.00
_diffrn_reflns_theta_min 2.79
_diffrn_standards_decay_% <1
_diffrn_standards_interval_count 100
_diffrn_standards_number 3
_exptl_absorpt_coefficient_mu 3.952
_exptl_absorpt_correction_T_max 0.647
_exptl_absorpt_correction_T_min 0.181
_exptl_absorpt_correction_type '\y scan'
_exptl_absorpt_process_details
;
For the absorption correction, 530 \y-scan data were measured and the
correction was applied using XEMP [in SHELXTL/PC (Sheldrick, 1996) based
on North et al. (1968)]; R = 0.048 before and 0.031 after correction.
;
_exptl_crystal_colour yellow
_exptl_crystal_density_diffrn 2.066
_exptl_crystal_density_method 'not measured'
_exptl_crystal_description needle
_exptl_crystal_F_000 1296
_exptl_crystal_size_max 0.59
_exptl_crystal_size_mid 0.12
_exptl_crystal_size_min 0.11
_refine_diff_density_max 0.53
_refine_diff_density_min -0.55
_refine_ls_extinction_method none
_refine_ls_goodness_of_fit_ref 1.042
_refine_ls_hydrogen_treatment constr
_refine_ls_matrix_type full
_refine_ls_number_parameters 238
_refine_ls_number_reflns 3911
_refine_ls_number_restraints 0
_refine_ls_restrained_S_all 1.042
_refine_ls_R_factor_all 0.077
_refine_ls_R_factor_gt 0.044
_refine_ls_shift/su_max 0.004
_refine_ls_shift/su_mean 0.000
_refine_ls_structure_factor_coef Fsqd
_refine_ls_weighting_details 'calc w = 1/[\s^2^(Fo^2^)+(0.0313P)^2^+1.5444P] where P = (Fo^2^+2Fc^2^)/3'
_refine_ls_weighting_scheme calc
_refine_ls_wR_factor_ref 0.098
_reflns_number_gt 2730
_reflns_number_total 3911
_reflns_threshold_expression I>2\s(I)
_cod_data_source_file ha1269.cif
_cod_data_source_block 9556
_cod_depositor_comments
;
The following automatic conversions were performed:
'_symmetry_cell_setting' value 'Monoclinic' changed to 'monoclinic'
according to '/home/saulius/struct/CIF-dictionaries/cif_core.dic'
dictionary named 'cif_core.dic' version 2.4.1 from 2010-06-29.

Automatic conversion script
Id: cif_fix_enum 1527 2010-12-29 10:47:43Z saulius 

The following automatic conversions were performed:

'_symmetry_cell_setting' value 'Monoclinic' changed to 'monoclinic'
according to /home/saulius/struct/CIF-dictionaries/cif_core.dic
dictionary named 'cif_core.dic' version 2.4.1 from 2010-06-29.

Automatic conversion script
Id: cif_fix_values 1715 2011-07-08 13:25:40Z adriana 
;
_cod_original_sg_symbol_H-M 'P 21/n'
_cod_database_code 2009282

loop_
_symmetry_equiv_pos_as_xyz
'x, y, z'
'-x+1/2, y+1/2, -z+1/2'
'-x, -y, -z'
'x-1/2, -y-1/2, z-1/2'

loop_
_atom_site_label
_atom_site_fract_x
_atom_site_fract_y
_atom_site_fract_z
_atom_site_U_iso_or_equiv
_atom_site_adp_type
_atom_site_calc_flag
_atom_site_refinement_flags
_atom_site_occupancy
_atom_site_disorder_assembly
_atom_site_disorder_group
_atom_site_type_symbol
Sn1 0.17894(7) 0.119870(19) 0.80755(4) 0.05075(15) Uani d . 1 . . Sn
I1 -0.12783(8) 0.16619(2) 0.85988(5) 0.0756(2) Uani d . 1 . . I
I2 0.06278(9) 0.08808(3) 0.58729(5) 0.0830(2) Uani d . 1 . . I
O1 0.4055(7) 0.07759(19) 0.7959(5) 0.0660(14) Uani d . 1 . . O
O2 0.1176(7) 0.04899(19) 0.8939(4) 0.0604(13) Uani d . 1 . . O
O3 0.4964(8) -0.0580(2) 0.8644(5) 0.0752(16) Uani d . 1 . . O
C1 0.690(3) -0.0231(6) 0.6654(17) 0.263(14) Uani d . 1 . . C
H1A 0.8041 -0.0169 0.6399 0.394 Uiso calc R 1 . . H
H1B 0.6023 -0.0089 0.6090 0.394 Uiso calc R 1 . . H
H1C 0.6716 -0.0603 0.6733 0.394 Uiso calc R 1 . . H
C2 0.6784(12) 0.0003(4) 0.7677(9) 0.093(3) Uani d . 1 . . C
H2A 0.6928 0.0379 0.7572 0.111 Uiso calc R 1 . . H
H2B 0.7758 -0.0117 0.8209 0.111 Uiso calc R 1 . . H
C3 0.5174(11) -0.0082(3) 0.8233(7) 0.069(2) Uani d . 1 . . C
C4 0.3890(10) 0.0276(3) 0.8342(6) 0.0519(18) Uani d . 1 . . C
C5 0.2359(9) 0.0141(3) 0.8871(6) 0.0486(17) Uani d . 1 . . C
C6 0.2211(11) -0.0386(3) 0.9275(7) 0.060(2) Uani d . 1 . . C
H6A 0.1227 -0.0496 0.9627 0.072 Uiso calc R 1 . . H
C7 0.3505(14) -0.0710(3) 0.9134(8) 0.078(3) Uani d . 1 . . C
H7A 0.3402 -0.1055 0.9393 0.093 Uiso calc R 1 . . H
O1A 0.3042(6) 0.18752(17) 0.7589(4) 0.0491(11) Uani d . 1 . . O
O2A 0.2953(7) 0.1462(2) 0.9725(4) 0.0602(13) Uani d . 1 . . O
O3A 0.5666(8) 0.2800(2) 0.9310(5) 0.0802(17) Uani d . 1 . . O
C1A 0.558(2) 0.3395(4) 0.7303(10) 0.144(6) Uani d . 1 . . C
H1AA 0.5716 0.3516 0.6525 0.215 Uiso calc R 1 . . H
H1AB 0.6680 0.3426 0.7770 0.215 Uiso calc R 1 . . H
H1AC 0.4715 0.3606 0.7639 0.215 Uiso calc R 1 . . H
C2A 0.5025(15) 0.2849(3) 0.7266(8) 0.091(3) Uani d . 1 . . C
H2AA 0.5872 0.2651 0.6862 0.109 Uiso calc R 1 . . H
H2AB 0.3917 0.2831 0.6787 0.109 Uiso calc R 1 . . H
C3A 0.4796(11) 0.2570(3) 0.8372(6) 0.061(2) Uani d . 1 . . C
C4A 0.3874(9) 0.2117(3) 0.8494(6) 0.0470(17) Uani d . 1 . . C
C5A 0.3810(10) 0.1891(3) 0.9624(6) 0.0527(18) Uani d . 1 . . C
C6A 0.4730(11) 0.2157(3) 1.0573(7) 0.067(2) Uani d . 1 . . C
H6AA 0.4724 0.2027 1.1329 0.080 Uiso calc R 1 . . H
C7A 0.5602(13) 0.2594(4) 1.0367(8) 0.080(3) Uani d . 1 . . C
H7AA 0.6200 0.2766 1.0997 0.096 Uiso calc R 1 . . H
C8 0.5618(17) 0.1483(6) 0.5414(10) 0.149(5) Uani d . 1 . . C
H8A 0.6541 0.1658 0.5885 0.224 Uiso calc R 1 . . H
H8B 0.5686 0.1110 0.5558 0.224 Uiso calc R 1 . . H
H8C 0.4504 0.1613 0.5608 0.224 Uiso calc R 1 . . H
C9 0.5799(15) 0.1580(5) 0.4239(10) 0.106(4) Uani d . 1 . . C
N1 0.601(2) 0.1632(6) 0.3304(11) 0.189(6) Uani d . 1 . . N

loop_
_atom_site_aniso_label
_atom_site_aniso_U_11
_atom_site_aniso_U_22
_atom_site_aniso_U_33
_atom_site_aniso_U_12
_atom_site_aniso_U_13
_atom_site_aniso_U_23
Sn1 0.0545(3) 0.0474(3) 0.0511(3) 0.0042(3) 0.0090(2) 0.0058(2)
I1 0.0681(4) 0.0814(4) 0.0791(4) 0.0245(3) 0.0163(3) 0.0067(3)
I2 0.0990(5) 0.0872(4) 0.0629(3) -0.0151(4) 0.0073(3) -0.0169(3)
O1 0.058(3) 0.058(3) 0.083(4) 0.010(3) 0.018(3) 0.007(3)
O2 0.058(3) 0.054(3) 0.071(3) 0.007(3) 0.014(3) 0.014(3)
O3 0.070(4) 0.052(3) 0.106(5) 0.013(3) 0.020(3) 0.010(3)
C1 0.33(3) 0.175(15) 0.33(2) -0.132(16) 0.27(2) -0.138(16)
C2 0.069(6) 0.091(7) 0.124(9) 0.014(5) 0.034(6) -0.013(6)
C3 0.057(5) 0.065(5) 0.084(6) 0.009(5) 0.012(5) -0.012(5)
C4 0.054(5) 0.053(4) 0.049(4) 0.009(4) 0.000(4) 0.000(3)
C5 0.043(4) 0.055(4) 0.048(4) 0.001(4) 0.010(3) -0.002(3)
C6 0.065(5) 0.052(4) 0.066(5) -0.002(4) 0.016(4) 0.008(4)
C7 0.097(8) 0.051(5) 0.086(6) -0.008(5) 0.015(6) 0.014(4)
O1A 0.059(3) 0.050(3) 0.038(2) -0.006(2) 0.001(2) 0.004(2)
O2A 0.070(4) 0.067(3) 0.044(3) 0.008(3) 0.002(2) 0.014(2)
O3A 0.099(5) 0.071(4) 0.066(4) -0.009(3) -0.016(3) -0.010(3)
C1A 0.233(17) 0.105(8) 0.099(9) -0.059(10) 0.048(10) 0.001(7)
C2A 0.128(9) 0.074(6) 0.069(6) -0.026(6) 0.004(6) 0.005(5)
C3A 0.065(5) 0.064(5) 0.052(4) 0.005(4) -0.009(4) -0.006(4)
C4A 0.046(4) 0.051(4) 0.044(4) 0.015(4) 0.003(3) 0.000(3)
C5A 0.064(5) 0.054(4) 0.040(4) 0.018(4) 0.007(4) 0.001(3)
C6A 0.068(6) 0.082(6) 0.046(4) 0.026(5) -0.013(4) -0.002(4)
C7A 0.089(7) 0.073(6) 0.071(6) 0.002(5) -0.021(5) -0.012(5)
C8 0.114(10) 0.244(16) 0.091(9) -0.004(11) 0.014(8) -0.020(10)
C9 0.100(8) 0.143(10) 0.073(7) -0.016(8) -0.004(6) 0.011(7)
N1 0.245(17) 0.226(14) 0.090(8) -0.046(12) -0.016(9) 0.028(9)

loop_
_atom_type_symbol
_atom_type_description
_atom_type_scat_dispersion_real
_atom_type_scat_dispersion_imag
_atom_type_scat_source
C C 0.0033 0.0016 'International Tables Vol C Tables 4.2.6.8 and 6.1.1.4'
H H 0.0000 0.0000 'International Tables Vol C Tables 4.2.6.8 and 6.1.1.4'
O O 0.0106 0.0060 'International Tables Vol C Tables 4.2.6.8 and 6.1.1.4'
N N 0.0061 0.0033 'International Tables Vol C Tables 4.2.6.8 and 6.1.1.4'
I I -0.4742 1.8119 'International Tables Vol C Tables 4.2.6.8 and 6.1.1.4'
Sn Sn -0.6537 1.4246 'International Tables Vol C Tables 4.2.6.8 and 6.1.1.4'

loop_
_geom_angle_atom_site_label_1
_geom_angle_atom_site_label_2
_geom_angle_atom_site_label_3
_geom_angle
_geom_angle_publ_flag
O1 Sn1 O1A 90.03(19) y
O1 Sn1 O2 79.20(19) y
O1A Sn1 O2 162.81(19) y
O1 Sn1 O2A 86.2(2) y
O1A Sn1 O2A 79.25(18) y
O2 Sn1 O2A 86.6(2) y
O1 Sn1 I2 89.54(16) y
O1A Sn1 I2 96.58(12) y
O2 Sn1 I2 96.68(15) y
O2A Sn1 I2 174.02(15) y
O1 Sn1 I1 169.56(15) y
O1A Sn1 I1 97.55(13) y
O2 Sn1 I1 91.71(14) y
O2A Sn1 I1 88.17(14) y
I2 Sn1 I1 96.67(3) y
C4 O1 Sn1 111.4(4) ?
C5 O2 Sn1 111.7(4) ?
C7 O3 C3 120.3(6) ?
C1 C2 C3 116.8(11) ?
C4 C3 O3 118.7(7) ?
C4 C3 C2 126.4(8) ?
O3 C3 C2 114.9(7) ?
O1 C4 C3 120.7(7) ?
O1 C4 C5 118.3(6) ?
C3 C4 C5 121.0(7) ?
O2 C5 C4 118.8(6) ?
O2 C5 C6 123.6(7) ?
C4 C5 C6 117.6(7) ?
C7 C6 C5 117.8(7) ?
C6 C7 O3 124.5(7) ?
C4A O1A Sn1 112.0(4) ?
C5A O2A Sn1 111.2(4) ?
C7A O3A C3A 120.5(7) ?
C1A C2A C3A 119.2(8) ?
O3A C3A C4A 120.3(7) ?
O3A C3A C2A 113.2(7) ?
C4A C3A C2A 126.5(7) ?
O1A C4A C3A 121.9(6) ?
O1A C4A C5A 118.5(7) ?
C3A C4A C5A 119.6(7) ?
O2A C5A C6A 124.0(7) ?
O2A C5A C4A 119.0(7) ?
C6A C5A C4A 117.1(7) ?
C7A C6A C5A 119.0(8) ?
C6A C7A O3A 123.5(8) ?
N1 C9 C8 175.8(18) ?

loop_
_geom_bond_atom_site_label_1
_geom_bond_atom_site_label_2
_geom_bond_site_symmetry_2
_geom_bond_distance
_geom_bond_publ_flag
Sn1 O1 . 2.054(5) y
Sn1 O1A . 2.067(4) y
Sn1 O2 . 2.127(5) y
Sn1 O2A . 2.130(5) y
Sn1 I2 . 2.7298(9) y
Sn1 I1 . 2.7417(8) y
O1 C4 . 1.351(8) y
O2 C5 . 1.274(8) y
O3 C7 . 1.338(11) ?
O3 C3 . 1.362(9) ?
C1 C2 . 1.327(16) ?
C2 C3 . 1.455(11) ?
C3 C4 . 1.353(10) ?
C4 C5 . 1.411(10) y
C5 C6 . 1.422(10) ?
C6 C7 . 1.309(11) ?
O1A C4A . 1.321(8) y
O2A C5A . 1.281(9) y
O3A C7A . 1.327(10) ?
O3A C3A . 1.348(9) ?
C1A C2A . 1.449(12) ?
C2A C3A . 1.480(11) ?
C3A C4A . 1.363(10) ?
C4A C5A . 1.426(9) y
C5A C6A . 1.416(10) ?
C6A C7A . 1.327(12) ?
C8 C9 . 1.392(15) ?
C9 N1 . 1.109(14) ?
